data_7060803
loop_
_publ_author_name
'Kaln\'ik, Martin'
'Zaji\<ckov\'a, M\'aria'
'K\'o\<na, Juraj'
'\<Sest\'ak, Sergej'
'Monco\<l, J\'an'
'Ko\'o\<s, Miroslav'
'Bella, Maro\<s'

_publ_section_title
;
 Synthesis of hydroxymethyl analogues of mannostatin A and their
 evaluation as inhibitors of GH38 \a-mannosidases
;
_journal_issue 30
_journal_name_full 'New Journal of Chemistry'
_journal_page_first 13539
_journal_page_last 13548
_journal_paper_doi 10.1039/D1NJ02351A
_journal_volume 45
_journal_year 2021
_chemical_absolute_configuration ad
_chemical_formula_moiety 'C28 H28 O4'
_chemical_formula_sum 'C28 H28 O4'
_chemical_formula_weight 428.50
_space_group_crystal_system monoclinic
_space_group_IT_number 4
_space_group_name_Hall 'P 2yb'
_space_group_name_H-M_alt 'P 1 21 1'
_atom_sites_solution_hydrogens geom
_atom_sites_solution_primary direct
_audit_creation_date 2021-04-20
_audit_creation_method
;
Olex2 1.3
(compiled 2020.11.12 svn.r5f609507 for OlexSys, GUI svn.r6272)
;
_audit_update_record
;
2021-04-20 deposited with the CCDC.	2021-07-05 downloaded from the CCDC.
;
_cell_angle_alpha 90
_cell_angle_beta 96.2340(10)
_cell_angle_gamma 90
_cell_formula_units_Z 2
_cell_length_a 8.7282(2)
_cell_length_b 8.66640(10)
_cell_length_c 14.9347(3)
_cell_measurement_reflns_used 92116
_cell_measurement_temperature 100
_cell_measurement_theta_max 73.59
_cell_measurement_theta_min 5.10
_cell_volume 1123.01(4)
_computing_cell_refinement 'STOE X-AREA'
_computing_data_collection 'STOE X-AREA'
_computing_data_reduction 'STOE X-RED'
_computing_molecular_graphics 'Olex2 1.3 (Dolomanov et al., 2009)'
_computing_publication_material 'Olex2 1.3 (Dolomanov et al., 2009)'
_computing_structure_refinement 'SHELXL 2018/3 (Sheldrick, 2015)'
_computing_structure_solution 'SIR2014  (Burla et al.,  2007)'
_diffrn_ambient_temperature 100.0
_diffrn_detector_area_resol_mean 5.81
_diffrn_detector_type 'DECTRIS PILATUS3R 300K'
_diffrn_measured_fraction_theta_full 1.000
_diffrn_measured_fraction_theta_max 0.996
_diffrn_measurement_details
;
 9731 frames, detector distance = 50 mm
;
_diffrn_measurement_device 'Eulerian 4-circle diffractometer'
_diffrn_measurement_device_type 'Stoe StadiVari'
_diffrn_measurement_method '\w scans'
_diffrn_radiation_type CuK\a
_diffrn_radiation_wavelength 1.54186
_diffrn_reflns_av_R_equivalents 0.0180
_diffrn_reflns_av_unetI/netI 0.0077
_diffrn_reflns_Laue_measured_fraction_full 1.000
_diffrn_reflns_Laue_measured_fraction_max 0.996
_diffrn_reflns_limit_h_max 10
_diffrn_reflns_limit_h_min -10
_diffrn_reflns_limit_k_max 10
_diffrn_reflns_limit_k_min -5
_diffrn_reflns_limit_l_max 17
_diffrn_reflns_limit_l_min -18
_diffrn_reflns_number 61296
_diffrn_reflns_point_group_measured_fraction_full 0.761
_diffrn_reflns_point_group_measured_fraction_max 0.739
_diffrn_reflns_theta_full 67.686
_diffrn_reflns_theta_max 73.135
_diffrn_reflns_theta_min 2.977
_exptl_absorpt_coefficient_mu 0.668
_exptl_absorpt_correction_T_max 0.8261
_exptl_absorpt_correction_T_min 0.4836
_exptl_absorpt_correction_type multi-scan
_exptl_absorpt_process_details X-AREA
_exptl_crystal_colour colourless
_exptl_crystal_colour_primary colourless
_exptl_crystal_density_diffrn 1.267
_exptl_crystal_description needle
_exptl_crystal_F_000 456
_exptl_crystal_size_max 0.45
_exptl_crystal_size_mid 0.26
_exptl_crystal_size_min 0.15
_refine_diff_density_max 0.117
_refine_diff_density_min -0.191
_refine_diff_density_rms 0.038
_refine_ls_abs_structure_details
;
 Refined as an inversion twin.
;
_refine_ls_abs_structure_Flack 0.03(18)
_refine_ls_extinction_method none
_refine_ls_goodness_of_fit_ref 1.086
_refine_ls_hydrogen_treatment constr
_refine_ls_matrix_type full
_refine_ls_number_parameters 292
_refine_ls_number_reflns 3315
_refine_ls_number_restraints 1
_refine_ls_restrained_S_all 1.086
_refine_ls_R_factor_all 0.0253
_refine_ls_R_factor_gt 0.0250
_refine_ls_shift/su_max 0.000
_refine_ls_shift/su_mean 0.000
_refine_ls_structure_factor_coef Fsqd
_refine_ls_weighting_details 'w=1/[\s^2^(Fo^2^)+(0.0391P)^2^+0.1513P] where P=(Fo^2^+2Fc^2^)/3'
_refine_ls_weighting_scheme calc
_refine_ls_wR_factor_gt 0.0627
_refine_ls_wR_factor_ref 0.0629
_reflns_Friedel_coverage 0.388
_reflns_Friedel_fraction_full 0.485
_reflns_Friedel_fraction_max 0.444
_reflns_number_gt 3271
_reflns_number_total 3315
_reflns_threshold_expression 'I > 2\s(I)'
_cod_data_source_file d1nj02351a2.cif
_cod_data_source_block ms289
_cod_depositor_comments 'Adding full bibliography for 7060803.cif.'
_cod_database_code 7060803
_shelx_shelxl_version_number 2018/3
_shelx_space_group_comment
;
The symmetry employed for this shelxl refinement is uniquely defined
by the following loop, which should always be used as a source of
symmetry information in preference to the above space-group names.
They are only intended as comments.
;
_shelx_estimated_absorpt_t_max 0.906
_shelx_estimated_absorpt_t_min 0.753
_olex2_refinement_description
;
1. Twinned data refinement
 Scales: 0.97(18)
 0.03(18)
2. Fixed Uiso
 At 1.2 times of:
  All C(H) groups, All C(H,H) groups
 At 1.5 times of:
  All C(H,H,H) groups
3.a Ternary CH refined with riding coordinates:
 C2(H2), C3(H3), C4(H4)
3.b Secondary CH2 refined with riding coordinates:
 C5(H5A,H5B), C6(H6A,H6B)
3.c Aromatic/amide H refined with riding coordinates:
 C12(H12), C13(H13), C14(H14), C15(H15), C16(H16), C18(H18), C19(H19),
 C20(H20), C21(H21), C22(H22), C24(H24), C25(H25), C26(H26), C27(H27), C28(H28)
3.d Idealised Me refined as rotating group:
 C8(H8A,H8B,H8C), C9(H9A,H9B,H9C)
;
_olex2_submission_special_instructions 'No special instructions were received'

loop_
_space_group_symop_operation_xyz
'x, y, z'
'-x, y+1/2, -z'

loop_
_atom_site_label
_atom_site_type_symbol
_atom_site_fract_x
_atom_site_fract_y
_atom_site_fract_z
_atom_site_U_iso_or_equiv
_atom_site_adp_type
_atom_site_occupancy
_atom_site_site_symmetry_order
_atom_site_calc_flag
_atom_site_refinement_flags_posn
_atom_site_refinement_flags_adp
_atom_site_refinement_flags_occupancy
_atom_site_disorder_assembly
_atom_site_disorder_group
O1 O 1.18530(14) 0.2756(2) 0.06548(9) 0.0437(4) Uani 1 1 d . . . . .
O2 O 0.85944(12) 0.22563(16) 0.01058(7) 0.0273(3) Uani 1 1 d . . . . .
O3 O 0.77861(11) 0.32770(15) 0.13867(6) 0.0210(2) Uani 1 1 d . . . . .
O4 O 0.73897(10) 0.66059(14) 0.23515(6) 0.0173(2) Uani 1 1 d . . . . .
C1 C 1.08617(17) 0.3653(2) 0.08092(10) 0.0253(4) Uani 1 1 d . . . . .
C2 C 0.92611(16) 0.3741(2) 0.02608(9) 0.0223(3) Uani 1 1 d . . . . .
H2 H 0.929861 0.432421 -0.031426 0.027 Uiso 1 1 calc R U . . .
C3 C 0.82775(16) 0.4564(2) 0.08915(9) 0.0199(3) Uani 1 1 d . . . . .
H3 H 0.739838 0.514482 0.056412 0.024 Uiso 1 1 calc R U . . .
C4 C 0.93513(16) 0.5596(2) 0.15132(10) 0.0189(3) Uani 1 1 d . . . . .
H4 H 0.942159 0.663355 0.122806 0.023 Uiso 1 1 calc R U . . .
C5 C 1.09422(17) 0.4804(2) 0.15737(10) 0.0227(3) Uani 1 1 d . . . . .
H5A H 1.176172 0.557446 0.151215 0.027 Uiso 1 1 calc R U . . .
H5B H 1.116733 0.427279 0.216007 0.027 Uiso 1 1 calc R U . . .
C6 C 0.88207(16) 0.5789(2) 0.24383(9) 0.0183(3) Uani 1 1 d . . . . .
H6A H 0.868699 0.476429 0.271294 0.022 Uiso 1 1 calc R U . . .
H6B H 0.960253 0.637007 0.283324 0.022 Uiso 1 1 calc R U . . .
C7 C 0.75534(17) 0.2006(2) 0.07869(10) 0.0230(3) Uani 1 1 d . . . . .
C8 C 0.59173(17) 0.1969(3) 0.03239(10) 0.0298(4) Uani 1 1 d . . . . .
H8A H 0.519881 0.176751 0.077091 0.045 Uiso 1 1 calc R U . . .
H8B H 0.582531 0.115071 -0.013148 0.045 Uiso 1 1 calc R U . . .
H8C H 0.567131 0.296609 0.003335 0.045 Uiso 1 1 calc R U . . .
C9 C 0.7991(2) 0.0562(2) 0.13125(12) 0.0315(4) Uani 1 1 d . . . . .
H9A H 0.907935 0.061582 0.155416 0.047 Uiso 1 1 calc R U . . .
H9B H 0.782654 -0.033711 0.091546 0.047 Uiso 1 1 calc R U . . .
H9C H 0.735213 0.046554 0.181019 0.047 Uiso 1 1 calc R U . . .
C10 C 0.65399(15) 0.65241(19) 0.31283(9) 0.0168(3) Uani 1 1 d . . . . .
C11 C 0.50340(16) 0.74084(19) 0.28688(10) 0.0184(3) Uani 1 1 d . . . . .
C12 C 0.39174(17) 0.7421(2) 0.34708(10) 0.0236(3) Uani 1 1 d . . . . .
H12 H 0.409765 0.687402 0.402345 0.028 Uiso 1 1 calc R U . . .
C13 C 0.25509(18) 0.8221(2) 0.32716(11) 0.0286(4) Uani 1 1 d . . . . .
H13 H 0.180573 0.823164 0.369033 0.034 Uiso 1 1 calc R U . . .
C14 C 0.22668(17) 0.9008(2) 0.24602(12) 0.0303(4) Uani 1 1 d . . . . .
H14 H 0.133149 0.956204 0.232252 0.036 Uiso 1 1 calc R U . . .
C15 C 0.33587(18) 0.8979(2) 0.18548(11) 0.0269(4) Uani 1 1 d . . . . .
H15 H 0.316418 0.950541 0.129619 0.032 Uiso 1 1 calc R U . . .
C16 C 0.47374(17) 0.8186(2) 0.20555(9) 0.0211(3) Uani 1 1 d . . . . .
H16 H 0.547944 0.817641 0.163493 0.025 Uiso 1 1 calc R U . . .
C17 C 0.61550(16) 0.4826(2) 0.32897(9) 0.0186(3) Uani 1 1 d . . . . .
C18 C 0.69043(17) 0.3912(2) 0.39678(10) 0.0242(3) Uani 1 1 d . . . . .
H18 H 0.766676 0.435575 0.439310 0.029 Uiso 1 1 calc R U . . .
C19 C 0.6545(2) 0.2349(2) 0.40281(12) 0.0308(4) Uani 1 1 d . . . . .
H19 H 0.705513 0.173957 0.449852 0.037 Uiso 1 1 calc R U . . .
C20 C 0.5452(2) 0.1681(2) 0.34087(12) 0.0322(4) Uani 1 1 d . . . . .
H20 H 0.520556 0.061810 0.345425 0.039 Uiso 1 1 calc R U . . .
C21 C 0.47215(19) 0.2570(2) 0.27225(11) 0.0276(4) Uani 1 1 d . . . . .
H21 H 0.397664 0.211466 0.229100 0.033 Uiso 1 1 calc R U . . .
C22 C 0.50717(17) 0.4123(2) 0.26621(10) 0.0217(3) Uani 1 1 d . . . . .
H22 H 0.456581 0.472010 0.218504 0.026 Uiso 1 1 calc R U . . .
C23 C 0.74145(15) 0.73926(19) 0.39254(9) 0.0191(3) Uani 1 1 d . . . . .
C24 C 0.71106(17) 0.7169(2) 0.48161(10) 0.0256(4) Uani 1 1 d . . . . .
H24 H 0.639977 0.639485 0.495102 0.031 Uiso 1 1 calc R U . . .
C25 C 0.78406(19) 0.8070(3) 0.55069(10) 0.0327(4) Uani 1 1 d . . . . .
H25 H 0.761740 0.791141 0.610869 0.039 Uiso 1 1 calc R U . . .
C26 C 0.88880(17) 0.9193(3) 0.53246(11) 0.0321(4) Uani 1 1 d . . . . .
H26 H 0.939763 0.979155 0.580021 0.039 Uiso 1 1 calc R U . . .
C27 C 0.91897(17) 0.9441(2) 0.44442(11) 0.0270(4) Uani 1 1 d . . . . .
H27 H 0.990341 1.021524 0.431329 0.032 Uiso 1 1 calc R U . . .
C28 C 0.84455(16) 0.8555(2) 0.37531(10) 0.0206(3) Uani 1 1 d . . . . .
H28 H 0.864400 0.874656 0.315006 0.025 Uiso 1 1 calc R U . . .

loop_
_atom_site_aniso_label
_atom_site_aniso_U_11
_atom_site_aniso_U_22
_atom_site_aniso_U_33
_atom_site_aniso_U_23
_atom_site_aniso_U_13
_atom_site_aniso_U_12
O1 0.0281(6) 0.0618(11) 0.0406(7) -0.0187(7) 0.0002(5) 0.0187(7)
O2 0.0275(5) 0.0337(7) 0.0229(5) -0.0073(5) 0.0122(4) -0.0052(5)
O3 0.0206(5) 0.0255(6) 0.0178(5) -0.0025(5) 0.0062(4) -0.0029(5)
O4 0.0138(4) 0.0223(6) 0.0161(4) 0.0015(4) 0.0030(3) 0.0021(4)
C1 0.0193(7) 0.0354(10) 0.0221(7) 0.0008(7) 0.0066(5) 0.0036(7)
C2 0.0192(7) 0.0314(9) 0.0166(6) -0.0003(7) 0.0043(5) 0.0006(7)
C3 0.0164(6) 0.0276(9) 0.0158(6) 0.0024(6) 0.0027(5) 0.0019(6)
C4 0.0156(7) 0.0242(9) 0.0176(7) 0.0023(6) 0.0045(5) 0.0007(6)
C5 0.0148(6) 0.0325(10) 0.0211(7) -0.0002(7) 0.0030(5) 0.0017(6)
C6 0.0147(6) 0.0227(8) 0.0175(7) -0.0006(6) 0.0013(5) 0.0018(6)
C7 0.0224(7) 0.0286(9) 0.0194(7) -0.0037(7) 0.0083(5) -0.0007(7)
C8 0.0247(7) 0.0399(11) 0.0247(7) -0.0037(8) 0.0017(6) -0.0047(8)
C9 0.0334(9) 0.0292(10) 0.0332(9) 0.0003(8) 0.0094(7) 0.0032(8)
C10 0.0139(6) 0.0213(8) 0.0157(6) -0.0006(6) 0.0029(5) 0.0006(6)
C11 0.0150(6) 0.0172(8) 0.0224(7) -0.0042(6) -0.0008(5) -0.0013(6)
C12 0.0183(7) 0.0260(9) 0.0266(7) -0.0016(7) 0.0033(6) 0.0003(7)
C13 0.0162(7) 0.0328(10) 0.0371(8) -0.0076(8) 0.0045(6) 0.0015(7)
C14 0.0165(7) 0.0299(10) 0.0423(9) -0.0064(8) -0.0062(6) 0.0068(7)
C15 0.0239(7) 0.0251(9) 0.0292(8) -0.0021(7) -0.0082(6) 0.0013(7)
C16 0.0184(7) 0.0224(8) 0.0217(7) -0.0030(7) -0.0020(5) -0.0016(6)
C17 0.0163(6) 0.0202(8) 0.0208(6) 0.0000(6) 0.0090(5) 0.0026(6)
C18 0.0211(7) 0.0278(9) 0.0245(7) 0.0046(7) 0.0069(5) 0.0048(7)
C19 0.0353(9) 0.0283(10) 0.0315(8) 0.0102(8) 0.0161(7) 0.0113(8)
C20 0.0398(9) 0.0192(9) 0.0420(9) -0.0006(8) 0.0239(8) 0.0014(8)
C21 0.0289(8) 0.0233(9) 0.0329(8) -0.0055(7) 0.0133(7) -0.0031(7)
C22 0.0210(7) 0.0220(9) 0.0231(7) -0.0011(7) 0.0073(5) -0.0002(6)
C23 0.0135(6) 0.0234(9) 0.0202(7) -0.0030(6) 0.0016(5) 0.0047(6)
C24 0.0186(7) 0.0371(11) 0.0214(7) -0.0037(7) 0.0030(5) 0.0000(7)
C25 0.0232(8) 0.0540(13) 0.0209(7) -0.0106(8) 0.0026(6) 0.0028(8)
C26 0.0199(7) 0.0448(12) 0.0304(8) -0.0178(9) -0.0028(6) 0.0037(8)
C27 0.0156(6) 0.0279(9) 0.0368(8) -0.0093(8) -0.0006(6) 0.0022(7)
C28 0.0152(6) 0.0234(9) 0.0229(7) -0.0026(6) 0.0004(5) 0.0043(6)

loop_
_atom_type_symbol
_atom_type_description
_atom_type_scat_dispersion_real
_atom_type_scat_dispersion_imag
_atom_type_scat_source
C C 0.0181 0.0091 'International Tables Vol C Tables 4.2.6.8 and 6.1.1.4'
H H 0.0000 0.0000 'International Tables Vol C Tables 4.2.6.8 and 6.1.1.4'
O O 0.0492 0.0322 'International Tables Vol C Tables 4.2.6.8 and 6.1.1.4'

loop_
_geom_angle_atom_site_label_1
_geom_angle_atom_site_label_2
_geom_angle_atom_site_label_3
_geom_angle
_geom_angle_site_symmetry_1
_geom_angle_site_symmetry_3
_geom_angle_publ_flag
C2 O2 C7 107.32(12) . . ?
C7 O3 C3 108.00(11) . . ?
C6 O4 C10 115.00(10) . . ?
O1 C1 C2 123.95(15) . . ?
O1 C1 C5 126.53(14) . . ?
C5 C1 C2 109.47(13) . . ?
O2 C2 C1 111.89(14) . . ?
O2 C2 H2 111.6 . . ?
O2 C2 C3 106.08(12) . . ?
C1 C2 H2 111.6 . . ?
C3 C2 C1 103.55(11) . . ?
C3 C2 H2 111.6 . . ?
O3 C3 C2 100.15(13) . . ?
O3 C3 H3 112.9 . . ?
O3 C3 C4 109.85(11) . . ?
C2 C3 H3 112.9 . . ?
C2 C3 C4 107.44(11) . . ?
C4 C3 H3 112.9 . . ?
C3 C4 H4 109.2 . . ?
C3 C4 C5 105.26(13) . . ?
C5 C4 H4 109.2 . . ?
C6 C4 C3 112.94(12) . . ?
C6 C4 H4 109.2 . . ?
C6 C4 C5 111.00(12) . . ?
C1 C5 C4 106.35(12) . . ?
C1 C5 H5A 110.5 . . ?
C1 C5 H5B 110.5 . . ?
C4 C5 H5A 110.5 . . ?
C4 C5 H5B 110.5 . . ?
H5A C5 H5B 108.7 . . ?
O4 C6 C4 108.84(11) . . ?
O4 C6 H6A 109.9 . . ?
O4 C6 H6B 109.9 . . ?
C4 C6 H6A 109.9 . . ?
C4 C6 H6B 109.9 . . ?
H6A C6 H6B 108.3 . . ?
O2 C7 C8 108.26(12) . . ?
O2 C7 C9 110.32(13) . . ?
O3 C7 O2 105.57(13) . . ?
O3 C7 C8 111.50(13) . . ?
O3 C7 C9 107.78(12) . . ?
C9 C7 C8 113.16(15) . . ?
C7 C8 H8A 109.5 . . ?
C7 C8 H8B 109.5 . . ?
C7 C8 H8C 109.5 . . ?
H8A C8 H8B 109.5 . . ?
H8A C8 H8C 109.5 . . ?
H8B C8 H8C 109.5 . . ?
C7 C9 H9A 109.5 . . ?
C7 C9 H9B 109.5 . . ?
C7 C9 H9C 109.5 . . ?
H9A C9 H9B 109.5 . . ?
H9A C9 H9C 109.5 . . ?
H9B C9 H9C 109.5 . . ?
O4 C10 C11 105.85(11) . . ?
O4 C10 C17 108.27(12) . . ?
O4 C10 C23 110.02(11) . . ?
C11 C10 C23 106.88(12) . . ?
C17 C10 C11 108.81(11) . . ?
C17 C10 C23 116.50(12) . . ?
C12 C11 C10 118.69(13) . . ?
C16 C11 C10 122.45(13) . . ?
C16 C11 C12 118.86(14) . . ?
C11 C12 H12 119.6 . . ?
C13 C12 C11 120.75(15) . . ?
C13 C12 H12 119.6 . . ?
C12 C13 H13 119.9 . . ?
C12 C13 C14 120.11(15) . . ?
C14 C13 H13 119.9 . . ?
C13 C14 H14 120.3 . . ?
C15 C14 C13 119.38(15) . . ?
C15 C14 H14 120.3 . . ?
C14 C15 H15 119.7 . . ?
C14 C15 C16 120.67(15) . . ?
C16 C15 H15 119.7 . . ?
C11 C16 C15 120.23(14) . . ?
C11 C16 H16 119.9 . . ?
C15 C16 H16 119.9 . . ?
C18 C17 C10 124.53(14) . . ?
C18 C17 C22 118.01(16) . . ?
C22 C17 C10 117.20(13) . . ?
C17 C18 H18 119.7 . . ?
C17 C18 C19 120.57(16) . . ?
C19 C18 H18 119.7 . . ?
C18 C19 H19 119.8 . . ?
C20 C19 C18 120.46(17) . . ?
C20 C19 H19 119.8 . . ?
C19 C20 H20 120.2 . . ?
C19 C20 C21 119.52(17) . . ?
C21 C20 H20 120.2 . . ?
C20 C21 H21 119.9 . . ?
C20 C21 C22 120.18(17) . . ?
C22 C21 H21 119.9 . . ?
C17 C22 H22 119.4 . . ?
C21 C22 C17 121.24(16) . . ?
C21 C22 H22 119.4 . . ?
C24 C23 C10 122.60(14) . . ?
C28 C23 C10 119.13(12) . . ?
C28 C23 C24 117.98(14) . . ?
C23 C24 H24 119.7 . . ?
C25 C24 C23 120.57(16) . . ?
C25 C24 H24 119.7 . . ?
C24 C25 H25 119.7 . . ?
C26 C25 C24 120.55(15) . . ?
C26 C25 H25 119.7 . . ?
C25 C26 H26 120.2 . . ?
C25 C26 C27 119.60(15) . . ?
C27 C26 H26 120.2 . . ?
C26 C27 H27 120.1 . . ?
C26 C27 C28 119.83(17) . . ?
C28 C27 H27 120.1 . . ?
C23 C28 H28 119.3 . . ?
C27 C28 C23 121.44(14) . . ?
C27 C28 H28 119.3 . . ?

loop_
_geom_bond_atom_site_label_1
_geom_bond_atom_site_label_2
_geom_bond_distance
_geom_bond_site_symmetry_2
_geom_bond_publ_flag
O1 C1 1.204(2) . ?
O2 C2 1.421(2) . ?
O2 C7 1.4519(17) . ?
O3 C3 1.429(2) . ?
O3 C7 1.420(2) . ?
O4 C6 1.4295(17) . ?
O4 C10 1.4449(16) . ?
C1 C2 1.543(2) . ?
C1 C5 1.512(2) . ?
C2 H2 1.0000 . ?
C2 C3 1.519(2) . ?
C3 H3 1.0000 . ?
C3 C4 1.533(2) . ?
C4 H4 1.0000 . ?
C4 C5 1.543(2) . ?
C4 C6 1.5133(19) . ?
C5 H5A 0.9900 . ?
C5 H5B 0.9900 . ?
C6 H6A 0.9900 . ?
C6 H6B 0.9900 . ?
C7 C8 1.518(2) . ?
C7 C9 1.504(3) . ?
C8 H8A 0.9800 . ?
C8 H8B 0.9800 . ?
C8 H8C 0.9800 . ?
C9 H9A 0.9800 . ?
C9 H9B 0.9800 . ?
C9 H9C 0.9800 . ?
C10 C11 1.5344(19) . ?
C10 C17 1.534(2) . ?
C10 C23 1.539(2) . ?
C11 C12 1.396(2) . ?
C11 C16 1.389(2) . ?
C12 H12 0.9500 . ?
C12 C13 1.384(2) . ?
C13 H13 0.9500 . ?
C13 C14 1.389(3) . ?
C14 H14 0.9500 . ?
C14 C15 1.383(3) . ?
C15 H15 0.9500 . ?
C15 C16 1.390(2) . ?
C16 H16 0.9500 . ?
C17 C18 1.392(2) . ?
C17 C22 1.397(2) . ?
C18 H18 0.9500 . ?
C18 C19 1.396(3) . ?
C19 H19 0.9500 . ?
C19 C20 1.381(3) . ?
C20 H20 0.9500 . ?
C20 C21 1.381(3) . ?
C21 H21 0.9500 . ?
C21 C22 1.385(3) . ?
C22 H22 0.9500 . ?
C23 C24 1.398(2) . ?
C23 C28 1.393(2) . ?
C24 H24 0.9500 . ?
C24 C25 1.392(2) . ?
C25 H25 0.9500 . ?
C25 C26 1.383(3) . ?
C26 H26 0.9500 . ?
C26 C27 1.386(2) . ?
C27 H27 0.9500 . ?
C27 C28 1.390(2) . ?
C28 H28 0.9500 . ?

loop_
_geom_torsion_atom_site_label_1
_geom_torsion_atom_site_label_2
_geom_torsion_atom_site_label_3
_geom_torsion_atom_site_label_4
_geom_torsion
_geom_torsion_site_symmetry_1
_geom_torsion_site_symmetry_2
_geom_torsion_site_symmetry_3
_geom_torsion_site_symmetry_4
_geom_torsion_publ_flag
O1 C1 C2 O2 46.0(2) . . . . ?
O1 C1 C2 C3 159.86(17) . . . . ?
O1 C1 C5 C4 -176.27(18) . . . . ?
O2 C2 C3 O3 30.90(13) . . . . ?
O2 C2 C3 C4 145.60(12) . . . . ?
O3 C3 C4 C5 80.62(14) . . . . ?
O3 C3 C4 C6 -40.63(17) . . . . ?
O4 C10 C11 C12 175.08(14) . . . . ?
O4 C10 C11 C16 -4.45(19) . . . . ?
O4 C10 C17 C18 104.27(15) . . . . ?
O4 C10 C17 C22 -69.81(15) . . . . ?
O4 C10 C23 C24 -162.12(14) . . . . ?
O4 C10 C23 C28 24.23(18) . . . . ?
C1 C2 C3 O3 -87.05(14) . . . . ?
C1 C2 C3 C4 27.66(17) . . . . ?
C2 O2 C7 O3 -6.92(15) . . . . ?
C2 O2 C7 C8 112.59(15) . . . . ?
C2 O2 C7 C9 -123.09(15) . . . . ?
C2 C1 C5 C4 1.31(17) . . . . ?
C2 C3 C4 C5 -27.43(16) . . . . ?
C2 C3 C4 C6 -148.69(13) . . . . ?
C3 O3 C7 O2 28.14(15) . . . . ?
C3 O3 C7 C8 -89.20(14) . . . . ?
C3 O3 C7 C9 146.04(12) . . . . ?
C3 C4 C5 C1 15.67(16) . . . . ?
C3 C4 C6 O4 -65.43(17) . . . . ?
C5 C1 C2 O2 -131.60(14) . . . . ?
C5 C1 C2 C3 -17.79(18) . . . . ?
C5 C4 C6 O4 176.62(13) . . . . ?
C6 O4 C10 C11 -177.49(12) . . . . ?
C6 O4 C10 C17 -60.95(15) . . . . ?
C6 O4 C10 C23 67.38(16) . . . . ?
C6 C4 C5 C1 138.19(14) . . . . ?
C7 O2 C2 C1 97.08(13) . . . . ?
C7 O2 C2 C3 -15.16(15) . . . . ?
C7 O3 C3 C2 -35.97(13) . . . . ?
C7 O3 C3 C4 -148.83(12) . . . . ?
C10 O4 C6 C4 164.29(12) . . . . ?
C10 C11 C12 C13 179.07(15) . . . . ?
C10 C11 C16 C15 -179.58(15) . . . . ?
C10 C17 C18 C19 -175.78(14) . . . . ?
C10 C17 C22 C21 176.04(13) . . . . ?
C10 C23 C24 C25 -174.72(15) . . . . ?
C10 C23 C28 C27 175.81(14) . . . . ?
C11 C10 C17 C18 -141.14(14) . . . . ?
C11 C10 C17 C22 44.79(17) . . . . ?
C11 C10 C23 C24 83.40(18) . . . . ?
C11 C10 C23 C28 -90.24(15) . . . . ?
C11 C12 C13 C14 0.8(3) . . . . ?
C12 C11 C16 C15 0.9(2) . . . . ?
C12 C13 C14 C15 0.2(3) . . . . ?
C13 C14 C15 C16 -0.7(3) . . . . ?
C14 C15 C16 C11 0.2(3) . . . . ?
C16 C11 C12 C13 -1.4(2) . . . . ?
C17 C10 C11 C12 58.92(18) . . . . ?
C17 C10 C11 C16 -120.61(15) . . . . ?
C17 C10 C23 C24 -38.45(19) . . . . ?
C17 C10 C23 C28 147.90(14) . . . . ?
C17 C18 C19 C20 0.8(2) . . . . ?
C18 C17 C22 C21 1.6(2) . . . . ?
C18 C19 C20 C21 0.4(2) . . . . ?
C19 C20 C21 C22 -0.6(2) . . . . ?
C20 C21 C22 C17 -0.4(2) . . . . ?
C22 C17 C18 C19 -1.8(2) . . . . ?
C23 C10 C11 C12 -67.66(18) . . . . ?
C23 C10 C11 C16 112.81(16) . . . . ?
C23 C10 C17 C18 -20.30(19) . . . . ?
C23 C10 C17 C22 165.62(12) . . . . ?
C23 C24 C25 C26 -0.5(3) . . . . ?
C24 C23 C28 C27 1.9(2) . . . . ?
C24 C25 C26 C27 1.2(3) . . . . ?
C25 C26 C27 C28 -0.4(3) . . . . ?
C26 C27 C28 C23 -1.2(2) . . . . ?
C28 C23 C24 C25 -1.0(2) . . . . ?

loop_
_twin_individual_id
_twin_individual_mass_fraction_refined
1 0.97(18)
2 0.03(18)
